data_7229605
loop_
_publ_author_name
'Le Phuong, Hai Anh'
'Cseri, Levente'
'Whitehead, George F. S.'
'Garforth, Arthur'
'Budd, Peter'
'Szekely, Gyorgy'

_publ_section_title
;
 Environmentally benign and diastereoselective synthesis of
 2,4,5-trisubstituted-2-imidazolines
;
_journal_issue 84
_journal_name_full 'RSC Advances'
_journal_page_first 53278
_journal_paper_doi 10.1039/C7RA11827A
_journal_volume 7
_journal_year 2017
_chemical_formula_moiety '3(I), 2.5(O), C30 H42 N5'
_chemical_formula_sum 'C30 H44 I3 N5 O2.5'
_chemical_formula_weight 895.72
_space_group_crystal_system monoclinic
_space_group_IT_number 14
_space_group_name_Hall '-P 2ybc'
_space_group_name_H-M_alt 'P 1 21/c 1'
_symmetry_space_group_name_Hall '-P 2ybc'
_symmetry_space_group_name_H-M 'P 1 21/c 1'
_atom_sites_solution_hydrogens mixed
_atom_sites_solution_primary dual
_audit_creation_date 2017-09-22
_audit_creation_method
;
Olex2 1.2
(compiled 2017.08.10 svn.r3458 for OlexSys, GUI svn.r5381)
;
_audit_update_record
;
2017-09-22 deposited with the CCDC.
2017-11-13 downloaded from the CCDC.
;
_cell_angle_alpha 90
_cell_angle_beta 91.647(2)
_cell_angle_gamma 90
_cell_formula_units_Z 8
_cell_length_a 14.1338(3)
_cell_length_b 30.1549(9)
_cell_length_c 18.5852(5)
_cell_measurement_reflns_used 13411
_cell_measurement_temperature 199.99(10)
_cell_measurement_theta_max 26.1980
_cell_measurement_theta_min 1.9540
_cell_volume 7917.8(4)
_computing_cell_refinement 'CrysAlisPro 1.171.39.30c (Rigaku OD, 2017)'
_computing_data_collection 'CrysAlisPro 1.171.39.30c (Rigaku OD, 2017)'
_computing_data_reduction 'CrysAlisPro 1.171.39.30c (Rigaku OD, 2017)'
_computing_molecular_graphics 'Olex2 (Dolomanov et al., 2009)'
_computing_publication_material 'Olex2 (Dolomanov et al., 2009)'
_computing_structure_refinement 'ShelXL (Sheldrick, 2015)'
_computing_structure_solution 'ShelXT (Sheldrick, 2015)'
_diffrn_ambient_environment N~2~
_diffrn_ambient_temperature 199.99(10)
_diffrn_detector 'CCD plate'
_diffrn_measured_fraction_theta_full 0.998
_diffrn_measured_fraction_theta_max 0.993
_diffrn_measurement_details
;
List of Runs (angles in degrees, time in seconds):

  # Type    Start    End  Width  t~exp~   \w     \q     \k     \f   Frames
#--------------------------------------------------------------------------
  1  \w     67.00 106.00   1.00   30.00    --   17.50  43.00   0.00   39
  2  \w    -71.00  42.00   1.00   30.00    --   17.50  60.00  90.00  113
  3  \w    -68.00  89.00   1.00   30.00    --   17.50  43.00-180.00  157
  4  \w    -46.00 -20.00   1.00   30.00    --   17.50  60.00-120.00   26
  5  \w    -71.00 -44.00   1.00   30.00    --   17.50  43.00   0.00   27
;
_diffrn_measurement_device 'four-circle diffractometer'
_diffrn_measurement_device_type 'XtaLAB AFC11 (RINC): quarter-chi single'
_diffrn_measurement_method '\w scans'
_diffrn_orient_matrix_type 'CrysAlisPro convention (1999,Acta A55,543-557)'
_diffrn_orient_matrix_UB_11 0.0125841000
_diffrn_orient_matrix_UB_12 0.0104882000
_diffrn_orient_matrix_UB_13 -0.0325203000
_diffrn_orient_matrix_UB_21 0.0089246000
_diffrn_orient_matrix_UB_22 -0.0210169000
_diffrn_orient_matrix_UB_23 -0.0155432000
_diffrn_orient_matrix_UB_31 -0.0477779000
_diffrn_orient_matrix_UB_32 -0.0011564000
_diffrn_orient_matrix_UB_33 -0.0126139000
_diffrn_radiation_monochromator graphite
_diffrn_radiation_probe x-ray
_diffrn_radiation_type MoK\a
_diffrn_radiation_wavelength 0.71073
_diffrn_reflns_av_R_equivalents 0.0492
_diffrn_reflns_av_unetI/netI 0.0612
_diffrn_reflns_Laue_measured_fraction_full 0.998
_diffrn_reflns_Laue_measured_fraction_max 0.993
_diffrn_reflns_limit_h_max 17
_diffrn_reflns_limit_h_min -17
_diffrn_reflns_limit_k_max 37
_diffrn_reflns_limit_k_min -35
_diffrn_reflns_limit_l_max 23
_diffrn_reflns_limit_l_min -23
_diffrn_reflns_number 51690
_diffrn_reflns_point_group_measured_fraction_full 0.998
_diffrn_reflns_point_group_measured_fraction_max 0.993
_diffrn_reflns_theta_full 25.242
_diffrn_reflns_theta_max 26.435
_diffrn_reflns_theta_min 2.239
_diffrn_source 'fine-focus sealed X-ray tube'
_diffrn_source_type 'Enhance (Mo) X-ray Source'
_exptl_absorpt_coefficient_mu 2.401
_exptl_absorpt_correction_T_max 1.000
_exptl_absorpt_correction_T_min 0.629
_exptl_absorpt_correction_type gaussian
_exptl_absorpt_process_details
;
CrysAlisPro 1.171.39.30c (Rigaku Oxford Diffraction, 2017)
Numerical absorption correction based on gaussian integration over
            a multifaceted crystal model
Empirical absorption correction using spherical harmonics,
 implemented in SCALE3 ABSPACK scaling algorithm.
;
_exptl_crystal_colour 'clear colourless'
_exptl_crystal_colour_lustre clear
_exptl_crystal_colour_primary colourless
_exptl_crystal_density_diffrn 1.503
_exptl_crystal_description needle
_exptl_crystal_F_000 3505
_exptl_crystal_size_max 0.275
_exptl_crystal_size_mid 0.058
_exptl_crystal_size_min 0.05
_refine_diff_density_max 1.690
_refine_diff_density_min -0.704
_refine_diff_density_rms 0.118
_refine_ls_extinction_method none
_refine_ls_goodness_of_fit_ref 1.054
_refine_ls_hydrogen_treatment mixed
_refine_ls_matrix_type full
_refine_ls_number_parameters 808
_refine_ls_number_reflns 16200
_refine_ls_number_restraints 19
_refine_ls_restrained_S_all 1.077
_refine_ls_R_factor_all 0.0909
_refine_ls_R_factor_gt 0.0486
_refine_ls_shift/su_max 0.002
_refine_ls_shift/su_mean 0.000
_refine_ls_structure_factor_coef Fsqd
_refine_ls_weighting_details 'w=1/[\s^2^(Fo^2^)+(0.0843P)^2^] where P=(Fo^2^+2Fc^2^)/3'
_refine_ls_weighting_scheme calc
_refine_ls_wR_factor_gt 0.1347
_refine_ls_wR_factor_ref 0.1507
_reflns_Friedel_coverage 0.000
_reflns_number_gt 10348
_reflns_number_total 16200
_reflns_threshold_expression 'I > 2\s(I)'
_cod_data_source_file c7ra11827a2.cif
_cod_data_source_block s4935l
_cod_original_formula_sum 'C30 H44 I3 N5 O2.50'
_cod_database_code 7229605
_shelx_shelxl_version_number 2016/6
_chemical_oxdiff_formula C30H44I3N5O2.5
_shelx_space_group_comment
;
The symmetry employed for this shelxl refinement is uniquely defined
by the following loop, which should always be used as a source of
symmetry information in preference to the above space-group names.
They are only intended as comments.
;
_shelx_estimated_absorpt_t_max 0.889
_shelx_estimated_absorpt_t_min 0.558
_reflns_odcompleteness_completeness 99.83
_reflns_odcompleteness_iscentric 1
_reflns_odcompleteness_theta 26.32
_olex2_refinement_description
;
1. Fixed Uiso
 At 1.2 times of:
  All C(H) groups
 At 1.5 times of:
  All C(H,H,H) groups
2. Restrained distances
 N15-H15 \\sim N50_$1-H50_$1
 with sigma of 0.02
3. Uiso/Uaniso restraints and constraints
Uanis(I77) \\sim Ueq: with sigma of 0.005 and sigma for terminal atoms of 0.01
Uanis(O83) \\sim Ueq: with sigma of 0.005 and sigma for terminal atoms of 0.01
4. Others
 1*[Sof(I75)]+1*[Sof(I76)]+1*[Sof(I81)]+1*[Sof(I78)]+1*[Sof(I77)]+1*[Sof(I79)]+
 1*[Sof(I80)]=2 with esd of 0.001
5.a Ternary CH refined with riding coordinates:
 C49(H49), C48(H48), C14(H14), C13(H13)
5.b Aromatic/amide H refined with riding coordinates:
 C42(H42), C44(H44), C45(H45), C63(H63), C62(H62), C65(H65), C52(H52),
 C56(H56), C53(H53), C66(H66), C41(H41), C55(H55), C17(H17), C30(H30), C18(H18),
  C28(H28), C9(H9), C10(H10), C7(H7), C6(H6), C31(H31), C21(H21), C27(H27),
 C20(H20)
5.c Idealised Me refined as rotating group:
 C69(H69A,H69B,H69C), C36(H36A,H36B,H36C), C37(H37A,H37B,H37C), C38(H38A,H38B,
 H38C), C68(H68A,H68B,H68C), C60(H60A,H60B,H60C), C70(H70A,H70B,H70C), C58(H58A,
 H58B,H58C), C59(H59A,H59B,H59C), C1(H1A,H1B,H1C), C24(H24A,H24B,H24C),
 C33(H33A,H33B,H33C), C35(H35A,H35B,H35C), C3(H3A,H3B,H3C), C34(H34A,H34B,H34C),
  C23(H23A,H23B,H23C), C2(H2A,H2B,H2C), C25(H25A,H25B,H25C)
;
_olex2_submission_special_instructions 'No special instructions were received'
_oxdiff_exptl_absorpt_empirical_details
;
Empirical correction (ABSPACK) includes:
- Absorption correction using spherical harmonics
- Frame scaling
;
_oxdiff_exptl_absorpt_empirical_full_max 2.349
_oxdiff_exptl_absorpt_empirical_full_min 0.406

loop_
_space_group_symop_operation_xyz
'x, y, z'
'-x, y+1/2, -z+1/2'
'-x, -y, -z'
'x, -y-1/2, z-1/2'

loop_
_atom_site_label
_atom_site_type_symbol
_atom_site_fract_x
_atom_site_fract_y
_atom_site_fract_z
_atom_site_U_iso_or_equiv
_atom_site_adp_type
_atom_site_occupancy
_atom_site_site_symmetry_order
_atom_site_calc_flag
_atom_site_refinement_flags_posn
_atom_site_refinement_flags_adp
_atom_site_refinement_flags_occupancy
I73 I -0.01191(3) 0.15422(2) 0.23443(2) 0.04758(12) Uani 1 1 d . . .
I75 I -0.2265(8) 0.3858(8) 0.2368(8) 0.095(3) Uani 0.234(18) 1 d . . P
I76 I -0.2203(2) 0.37396(8) 0.22530(15) 0.0552(6) Uani 0.732(18) 1 d . . P
I72 I 0.18166(3) 0.46405(2) -0.01265(2) 0.05057(12) Uani 1 1 d . . .
I81 I 0.554(2) 0.4801(7) 0.3564(11) 0.190(14) Uani 0.048(2) 1 d . . P
I71 I 0.35366(3) 0.58491(2) 0.13391(3) 0.05935(14) Uani 1 1 d . . .
I74 I 0.69918(4) 0.21778(2) -0.02070(2) 0.06881(16) Uani 1 1 d . . .
O83 O -0.1896(10) 0.4843(4) 0.3197(8) 0.273(6) Uani 1 1 d . U .
I78 I 0.23860(7) 0.50079(3) 0.42038(7) 0.0745(4) Uani 0.655(3) 1 d . . P
O82 O 0.4103(7) 0.5190(5) 0.2865(6) 0.254(6) Uani 1 1 d . . .
O85 O 0.0423(4) 0.2441(2) 0.3584(3) 0.1033(19) Uani 1 1 d . . .
O84 O -0.1130(4) 0.3049(2) 0.3611(3) 0.108(2) Uani 1 1 d . . .
O86 O 0.4038(7) 0.4464(4) -0.0974(6) 0.203(4) Uani 1 1 d . . .
N67 N -0.1081(3) 0.36144(14) -0.0001(2) 0.0373(10) Uani 1 1 d . . .
N50 N 0.2593(3) 0.27246(17) 0.1722(2) 0.0410(11) Uani 1 1 d D . .
H50 H 0.268(3) 0.2648(16) 0.135(2) 0.027(14) Uiso 1 1 d D . .
N57 N 0.0711(4) 0.49527(15) 0.2154(3) 0.0473(12) Uani 1 1 d . . .
N39 N 0.7013(3) 0.21291(14) 0.2269(2) 0.0351(10) Uani 1 1 d . . .
N47 N 0.2936(3) 0.30761(14) 0.2763(2) 0.0338(10) Uani 1 1 d . . .
C61 C 0.0982(3) 0.30018(16) 0.1414(2) 0.0286(11) Uani 1 1 d . . .
C43 C 0.4230(3) 0.26825(17) 0.2205(2) 0.0314(11) Uani 1 1 d . . .
C40 C 0.6036(3) 0.23229(17) 0.2226(3) 0.0319(11) Uani 1 1 d . . .
C46 C 0.3240(3) 0.28437(16) 0.2230(2) 0.0307(11) Uani 1 1 d . . .
C64 C -0.0358(3) 0.33876(16) 0.0476(2) 0.0326(11) Uani 1 1 d . . .
C49 C 0.1650(3) 0.28184(17) 0.1975(2) 0.0316(11) Uani 1 1 d . . .
H49 H 0.138109 0.254339 0.216254 0.038 Uiso 1 1 calc R . .
C42 C 0.4960(4) 0.28969(17) 0.2571(3) 0.0356(12) Uani 1 1 d . . .
H42 H 0.484475 0.316241 0.280781 0.043 Uiso 1 1 calc R . .
C44 C 0.4420(3) 0.22978(17) 0.1832(2) 0.0339(12) Uani 1 1 d . . .
H44 H 0.393619 0.215668 0.157108 0.041 Uiso 1 1 calc R . .
C51 C 0.1632(3) 0.36167(17) 0.2544(2) 0.0321(11) Uani 1 1 d . . .
C45 C 0.5336(4) 0.21176(17) 0.1844(3) 0.0354(12) Uani 1 1 d . . .
H45 H 0.546009 0.185903 0.159045 0.042 Uiso 1 1 calc R . .
C63 C 0.0563(4) 0.35382(17) 0.0491(3) 0.0375(12) Uani 1 1 d . . .
H63 H 0.073543 0.376915 0.019034 0.045 Uiso 1 1 calc R . .
C48 C 0.1896(3) 0.31372(17) 0.2632(2) 0.0327(11) Uani 1 1 d . . .
H48 H 0.157306 0.302313 0.305360 0.039 Uiso 1 1 calc R . .
C62 C 0.1225(4) 0.33494(18) 0.0947(3) 0.0376(12) Uani 1 1 d . . .
H62 H 0.184520 0.345214 0.094911 0.045 Uiso 1 1 calc R . .
C65 C -0.0616(4) 0.30326(19) 0.0898(3) 0.0452(14) Uani 1 1 d . . .
H65 H -0.123056 0.292168 0.087322 0.054 Uiso 1 1 calc R . .
C52 C 0.2271(4) 0.39450(19) 0.2375(3) 0.0462(14) Uani 1 1 d . . .
H52 H 0.290810 0.387220 0.234780 0.055 Uiso 1 1 calc R . .
C56 C 0.0679(4) 0.37443(18) 0.2588(3) 0.0418(13) Uani 1 1 d . . .
H56 H 0.023170 0.353232 0.270795 0.050 Uiso 1 1 calc R . .
C53 C 0.1994(4) 0.43779(19) 0.2244(3) 0.0498(15) Uani 1 1 d . . .
H53 H 0.243920 0.459194 0.213103 0.060 Uiso 1 1 calc R . .
C69 C -0.1143(5) 0.41016(19) 0.0192(3) 0.0548(16) Uani 1 1 d . . .
H69A H -0.052990 0.423562 0.015500 0.082 Uiso 1 1 calc GR . .
H69B H -0.135454 0.413142 0.067544 0.082 Uiso 1 1 calc GR . .
H69C H -0.158283 0.424647 -0.013362 0.082 Uiso 1 1 calc GR . .
C36 C 0.7677(4) 0.2435(2) 0.1883(3) 0.0514(16) Uani 1 1 d . . .
H36A H 0.768315 0.271985 0.211218 0.077 Uiso 1 1 calc GR . .
H36B H 0.746508 0.246612 0.139009 0.077 Uiso 1 1 calc GR . .
H36C H 0.830375 0.231181 0.190073 0.077 Uiso 1 1 calc GR . .
C37 C 0.7341(4) 0.2072(2) 0.3034(3) 0.0466(14) Uani 1 1 d . . .
H37A H 0.689910 0.188897 0.328092 0.070 Uiso 1 1 calc GR . .
H37B H 0.738274 0.235655 0.326372 0.070 Uiso 1 1 calc GR . .
H37C H 0.795276 0.193300 0.304928 0.070 Uiso 1 1 calc GR . .
C38 C 0.7064(4) 0.16840(19) 0.1898(3) 0.0485(14) Uani 1 1 d . . .
H38A H 0.688875 0.171772 0.139819 0.073 Uiso 1 1 calc GR . .
H38B H 0.663638 0.148090 0.211865 0.073 Uiso 1 1 calc GR . .
H38C H 0.769726 0.157057 0.194194 0.073 Uiso 1 1 calc GR . .
C68 C -0.0794(5) 0.3572(2) -0.0770(3) 0.0652(19) Uani 1 1 d . . .
H68A H -0.064575 0.326767 -0.087012 0.098 Uiso 1 1 calc GR . .
H68B H -0.024824 0.375296 -0.084683 0.098 Uiso 1 1 calc GR . .
H68C H -0.130596 0.366711 -0.108351 0.098 Uiso 1 1 calc GR . .
C60 C -0.0011(5) 0.4963(2) 0.1537(3) 0.0591(17) Uani 1 1 d . . .
H60A H -0.053189 0.477216 0.164514 0.089 Uiso 1 1 calc GR . .
H60B H 0.027840 0.486175 0.110521 0.089 Uiso 1 1 calc GR . .
H60C H -0.023654 0.526036 0.146812 0.089 Uiso 1 1 calc GR . .
C70 C -0.2055(4) 0.3427(3) 0.0067(4) 0.070(2) Uani 1 1 d . . .
H70A H -0.224916 0.345671 0.055590 0.105 Uiso 1 1 calc GR . .
H70B H -0.205276 0.311924 -0.006382 0.105 Uiso 1 1 calc GR . .
H70C H -0.248834 0.358538 -0.024611 0.105 Uiso 1 1 calc GR . .
C58 C 0.1499(5) 0.5261(2) 0.1966(4) 0.069(2) Uani 1 1 d . . .
H58A H 0.197240 0.526033 0.234631 0.104 Uiso 1 1 calc GR . .
H58B H 0.125259 0.555563 0.190334 0.104 Uiso 1 1 calc GR . .
H58C H 0.177491 0.516424 0.152672 0.104 Uiso 1 1 calc GR . .
C59 C 0.0240(6) 0.5125(2) 0.2813(4) 0.076(2) Uani 1 1 d . . .
H59A H 0.068643 0.512579 0.321215 0.113 Uiso 1 1 calc GR . .
H59B H -0.028669 0.493876 0.292217 0.113 Uiso 1 1 calc GR . .
H59C H 0.002008 0.542229 0.272484 0.113 Uiso 1 1 calc GR . .
C66 C 0.0071(4) 0.28434(18) 0.1363(3) 0.0394(13) Uani 1 1 d . . .
H66 H -0.009557 0.260308 0.164664 0.047 Uiso 1 1 calc R . .
C54 C 0.1043(4) 0.44902(17) 0.2283(3) 0.0353(12) Uani 1 1 d . . .
C41 C 0.5867(4) 0.27176(19) 0.2589(3) 0.0392(13) Uani 1 1 d . . .
H41 H 0.635722 0.286020 0.284081 0.047 Uiso 1 1 calc R . .
C55 C 0.0388(4) 0.41702(18) 0.2460(3) 0.0391(13) Uani 1 1 d . . .
H55 H -0.024797 0.424462 0.249281 0.047 Uiso 1 1 calc R . .
N12 N 0.3216(3) 0.24215(14) 0.0297(2) 0.0319(9) Uani 1 1 d . . .
N4 N -0.0276(4) 0.10140(16) -0.0009(3) 0.0517(13) Uani 1 1 d . . .
N32 N 0.2957(3) 0.39548(17) -0.2544(3) 0.0547(13) Uani 1 1 d . . .
N22 N 0.5096(4) 0.43432(17) 0.1083(3) 0.0643(16) Uani 1 1 d . . .
N15 N 0.3576(3) 0.21022(14) -0.0762(2) 0.0328(10) Uani 1 1 d D . .
H15 H 0.342(4) 0.1995(17) -0.111(2) 0.035(16) Uiso 1 1 d D . .
C14 C 0.4201(3) 0.24877(16) -0.0727(2) 0.0316(11) Uani 1 1 d . . .
H14 H 0.484386 0.240243 -0.085521 0.038 Uiso 1 1 calc R . .
C26 C 0.3848(3) 0.28678(16) -0.1208(2) 0.0294(11) Uani 1 1 d . . .
C16 C 0.4385(3) 0.30413(17) 0.0352(2) 0.0303(11) Uani 1 1 d . . .
C11 C 0.2975(4) 0.21398(16) -0.0208(2) 0.0334(11) Uani 1 1 d . . .
C17 C 0.3720(4) 0.33810(18) 0.0298(3) 0.0381(12) Uani 1 1 d . . .
H17 H 0.311990 0.331980 0.010499 0.046 Uiso 1 1 calc R . .
C13 C 0.4164(3) 0.25810(17) 0.0100(2) 0.0323(11) Uani 1 1 d . . .
H13 H 0.462822 0.238401 0.033637 0.039 Uiso 1 1 calc R . .
C8 C 0.2118(4) 0.18582(17) -0.0181(2) 0.0338(12) Uani 1 1 d . . .
C19 C 0.4840(4) 0.38947(18) 0.0822(3) 0.0415(13) Uani 1 1 d . . .
C30 C 0.2629(4) 0.32656(18) -0.1863(3) 0.0398(13) Uani 1 1 d . . .
H30 H 0.199856 0.329155 -0.201347 0.048 Uiso 1 1 calc R . .
C18 C 0.3930(4) 0.38050(18) 0.0523(3) 0.0419(13) Uani 1 1 d . . .
H18 H 0.348045 0.402918 0.047838 0.050 Uiso 1 1 calc R . .
C28 C 0.4218(4) 0.35423(18) -0.1845(3) 0.0410(13) Uani 1 1 d . . .
H28 H 0.465778 0.375385 -0.197998 0.049 Uiso 1 1 calc R . .
C9 C 0.1325(4) 0.2002(2) 0.0178(3) 0.0520(16) Uani 1 1 d . . .
H9 H 0.132536 0.228186 0.038695 0.062 Uiso 1 1 calc R . .
C10 C 0.0541(4) 0.1736(2) 0.0228(4) 0.0588(18) Uani 1 1 d . . .
H10 H 0.001722 0.183761 0.047098 0.071 Uiso 1 1 calc R . .
C7 C 0.2089(4) 0.14531(19) -0.0504(3) 0.0482(15) Uani 1 1 d . . .
H7 H 0.260694 0.135868 -0.076078 0.058 Uiso 1 1 calc R . .
C6 C 0.1310(5) 0.1179(2) -0.0462(3) 0.0591(18) Uani 1 1 d . . .
H6 H 0.130802 0.090247 -0.068413 0.071 Uiso 1 1 calc R . .
C1 C -0.1115(4) 0.1229(2) 0.0330(4) 0.070(2) Uani 1 1 d . . .
H1A H -0.092868 0.134502 0.079397 0.105 Uiso 1 1 calc GR . .
H1B H -0.160651 0.101273 0.038504 0.105 Uiso 1 1 calc GR . .
H1C H -0.134527 0.146585 0.002804 0.105 Uiso 1 1 calc GR . .
C24 C 0.6044(4) 0.4482(2) 0.0851(4) 0.0666(19) Uani 1 1 d . . .
H24A H 0.652016 0.431329 0.110909 0.100 Uiso 1 1 calc GR . .
H24B H 0.613289 0.479161 0.095052 0.100 Uiso 1 1 calc GR . .
H24C H 0.609479 0.443014 0.034414 0.100 Uiso 1 1 calc GR . .
C31 C 0.2910(4) 0.29159(16) -0.1434(3) 0.0345(12) Uani 1 1 d . . .
H31 H 0.246434 0.270844 -0.129412 0.041 Uiso 1 1 calc R . .
C21 C 0.5270(4) 0.31349(17) 0.0648(3) 0.0353(12) Uani 1 1 d . . .
H21 H 0.571995 0.291053 0.068551 0.042 Uiso 1 1 calc R . .
C27 C 0.4491(4) 0.31850(18) -0.1416(3) 0.0374(12) Uani 1 1 d . . .
H27 H 0.512110 0.315840 -0.126549 0.045 Uiso 1 1 calc R . .
C5 C 0.0525(4) 0.13195(19) -0.0081(3) 0.0441(14) Uani 1 1 d . . .
C20 C 0.5501(4) 0.35622(18) 0.0895(3) 0.0401(13) Uani 1 1 d . . .
H20 H 0.609429 0.361982 0.110377 0.048 Uiso 1 1 calc R . .
C29 C 0.3276(4) 0.35775(18) -0.2069(3) 0.0395(12) Uani 1 1 d . . .
C33 C 0.2194(5) 0.4211(2) -0.2178(4) 0.069(2) Uani 1 1 d . . .
H33A H 0.163882 0.402912 -0.214644 0.103 Uiso 1 1 calc GR . .
H33B H 0.204452 0.447284 -0.245071 0.103 Uiso 1 1 calc GR . .
H33C H 0.241244 0.429291 -0.170237 0.103 Uiso 1 1 calc GR . .
C35 C 0.2560(5) 0.3775(3) -0.3244(4) 0.075(2) Uani 1 1 d . . .
H35A H 0.302846 0.359426 -0.346721 0.113 Uiso 1 1 calc GR . .
H35B H 0.238854 0.401632 -0.355809 0.113 Uiso 1 1 calc GR . .
H35C H 0.201007 0.359868 -0.315461 0.113 Uiso 1 1 calc GR . .
C3 C -0.0572(6) 0.0816(3) -0.0698(4) 0.096(3) Uani 1 1 d . . .
H3A H -0.068685 0.104669 -0.104588 0.144 Uiso 1 1 calc GR . .
H3B H -0.114250 0.064877 -0.063786 0.144 Uiso 1 1 calc GR . .
H3C H -0.008288 0.062350 -0.086167 0.144 Uiso 1 1 calc GR . .
C34 C 0.3749(5) 0.4264(3) -0.2714(5) 0.090(3) Uani 1 1 d . . .
H34A H 0.400801 0.438851 -0.227581 0.134 Uiso 1 1 calc GR . .
H34B H 0.351251 0.449788 -0.302022 0.134 Uiso 1 1 calc GR . .
H34C H 0.423369 0.410392 -0.295562 0.134 Uiso 1 1 calc GR . .
C23 C 0.5161(6) 0.4322(3) 0.1931(5) 0.102(3) Uani 1 1 d . . .
H23A H 0.460842 0.417651 0.210595 0.153 Uiso 1 1 calc GR . .
H23B H 0.519744 0.461709 0.212219 0.153 Uiso 1 1 calc GR . .
H23C H 0.571541 0.415852 0.207992 0.153 Uiso 1 1 calc GR . .
C2 C 0.0058(6) 0.0646(3) 0.0486(5) 0.090(3) Uani 1 1 d . . .
H2A H 0.035678 0.077186 0.090984 0.136 Uiso 1 1 calc GR . .
H2B H 0.050285 0.046327 0.024335 0.136 Uiso 1 1 calc GR . .
H2C H -0.047423 0.047023 0.062163 0.136 Uiso 1 1 calc GR . .
C25 C 0.4396(7) 0.4682(3) 0.0888(9) 0.166(7) Uani 1 1 d . . .
H25A H 0.424971 0.466556 0.038069 0.249 Uiso 1 1 calc GR . .
H25B H 0.464720 0.496970 0.100312 0.249 Uiso 1 1 calc GR . .
H25C H 0.383083 0.463270 0.115081 0.249 Uiso 1 1 calc GR . .
I77 I 0.2401(3) 0.49725(17) 0.4794(7) 0.147(4) Uani 0.176(4) 1 d . U P
I79 I 0.6121(16) 0.3784(7) 0.3704(12) 0.133(10) Uani 0.040(2) 1 d . . P
I80 I 0.4575(8) 0.3707(4) 0.5640(6) 0.208(6) Uani 0.119(3) 1 d . . P

loop_
_atom_site_aniso_label
_atom_site_aniso_U_11
_atom_site_aniso_U_22
_atom_site_aniso_U_33
_atom_site_aniso_U_23
_atom_site_aniso_U_13
_atom_site_aniso_U_12
I73 0.0346(2) 0.0586(3) 0.0495(2) 0.00202(18) 0.00092(16) 0.00579(18)
I75 0.051(3) 0.146(8) 0.086(4) 0.005(5) -0.013(2) -0.010(4)
I76 0.0423(6) 0.0624(11) 0.0607(7) -0.0031(5) -0.0042(5) -0.0029(4)
I72 0.0422(2) 0.0513(2) 0.0580(2) 0.00231(18) -0.00058(18) 0.00254(18)
I81 0.32(4) 0.136(17) 0.118(16) 0.018(12) 0.021(17) -0.067(19)
I71 0.0378(2) 0.0529(3) 0.0867(3) -0.0116(2) -0.0102(2) 0.00021(19)
I74 0.0755(3) 0.0846(4) 0.0466(2) 0.0050(2) 0.0068(2) 0.0262(3)
O83 0.278(10) 0.233(9) 0.307(10) 0.120(8) -0.015(8) 0.008(8)
I78 0.0603(5) 0.0811(6) 0.0818(8) -0.0018(5) -0.0017(4) 0.0080(4)
O82 0.126(8) 0.46(2) 0.181(10) 0.060(11) 0.009(7) 0.042(10)
O85 0.111(5) 0.102(4) 0.098(4) -0.005(3) 0.013(4) -0.027(4)
O84 0.099(4) 0.127(5) 0.099(4) 0.017(4) 0.026(4) -0.004(4)
O86 0.165(9) 0.192(10) 0.253(12) 0.014(8) 0.032(8) -0.028(8)
N67 0.038(3) 0.042(3) 0.032(2) -0.0011(19) -0.0093(19) 0.002(2)
N50 0.029(2) 0.066(3) 0.028(2) -0.012(2) 0.001(2) 0.011(2)
N57 0.054(3) 0.040(3) 0.048(3) 0.000(2) 0.006(2) 0.008(2)
N39 0.027(2) 0.047(3) 0.031(2) 0.0103(19) 0.0032(18) 0.005(2)
N47 0.034(2) 0.042(3) 0.026(2) 0.0036(18) -0.0017(17) 0.007(2)
C61 0.022(2) 0.034(3) 0.030(2) -0.002(2) 0.006(2) -0.002(2)
C43 0.031(3) 0.042(3) 0.020(2) 0.009(2) -0.001(2) 0.010(2)
C40 0.022(2) 0.041(3) 0.033(3) 0.009(2) 0.000(2) 0.003(2)
C46 0.030(3) 0.038(3) 0.024(2) 0.006(2) 0.005(2) 0.005(2)
C64 0.033(3) 0.036(3) 0.028(2) 0.001(2) -0.004(2) 0.004(2)
C49 0.025(3) 0.039(3) 0.031(2) 0.003(2) 0.003(2) 0.004(2)
C42 0.035(3) 0.040(3) 0.032(3) 0.000(2) 0.001(2) 0.000(2)
C44 0.028(3) 0.047(3) 0.026(2) 0.005(2) -0.001(2) 0.004(2)
C51 0.026(3) 0.042(3) 0.028(2) -0.001(2) 0.002(2) 0.011(2)
C45 0.037(3) 0.038(3) 0.031(3) 0.005(2) 0.003(2) 0.004(2)
C63 0.043(3) 0.038(3) 0.032(3) 0.009(2) 0.001(2) -0.002(3)
C48 0.029(3) 0.044(3) 0.025(2) 0.003(2) 0.006(2) 0.002(2)
C62 0.030(3) 0.048(3) 0.036(3) 0.005(2) 0.009(2) -0.005(2)
C65 0.034(3) 0.052(4) 0.049(3) 0.008(3) -0.002(3) -0.006(3)
C52 0.022(3) 0.045(3) 0.072(4) -0.002(3) 0.005(3) 0.005(3)
C56 0.035(3) 0.047(3) 0.044(3) 0.005(3) 0.013(2) 0.003(3)
C53 0.033(3) 0.040(3) 0.077(4) 0.003(3) 0.009(3) 0.000(3)
C69 0.062(4) 0.044(4) 0.057(4) -0.007(3) -0.018(3) 0.015(3)
C36 0.026(3) 0.063(4) 0.066(4) 0.020(3) 0.010(3) 0.000(3)
C37 0.037(3) 0.063(4) 0.039(3) 0.009(3) -0.005(2) 0.012(3)
C38 0.034(3) 0.051(4) 0.060(4) -0.003(3) 0.003(3) 0.009(3)
C68 0.083(5) 0.079(5) 0.033(3) -0.003(3) -0.011(3) 0.017(4)
C60 0.060(4) 0.065(4) 0.052(4) 0.009(3) -0.010(3) 0.019(3)
C70 0.037(4) 0.080(5) 0.091(5) 0.019(4) -0.021(3) -0.010(3)
C58 0.058(4) 0.039(4) 0.111(6) 0.011(4) -0.005(4) -0.001(3)
C59 0.111(6) 0.059(4) 0.059(4) -0.005(3) 0.020(4) 0.031(4)
C66 0.033(3) 0.040(3) 0.045(3) 0.010(2) 0.002(2) 0.002(2)
C54 0.034(3) 0.035(3) 0.037(3) -0.003(2) 0.000(2) 0.004(2)
C41 0.025(3) 0.056(4) 0.037(3) 0.005(3) -0.003(2) -0.003(2)
C55 0.030(3) 0.046(3) 0.042(3) 0.001(2) 0.005(2) 0.008(3)
N12 0.028(2) 0.044(3) 0.024(2) -0.0016(18) 0.0017(17) -0.0073(19)
N4 0.059(3) 0.050(3) 0.046(3) 0.000(2) 0.010(2) -0.019(3)
N32 0.040(3) 0.048(3) 0.076(4) 0.021(3) -0.004(3) -0.005(2)
N22 0.044(3) 0.039(3) 0.109(5) -0.023(3) 0.002(3) 0.002(2)
N15 0.037(3) 0.035(2) 0.026(2) -0.0062(19) -0.0020(19) -0.005(2)
C14 0.028(3) 0.040(3) 0.027(2) -0.005(2) 0.002(2) 0.001(2)
C26 0.028(3) 0.036(3) 0.025(2) -0.004(2) 0.004(2) -0.003(2)
C16 0.030(3) 0.043(3) 0.018(2) -0.002(2) 0.0019(19) 0.003(2)
C11 0.038(3) 0.034(3) 0.028(3) 0.003(2) 0.003(2) 0.002(2)
C17 0.032(3) 0.049(3) 0.034(3) -0.005(2) -0.001(2) -0.004(3)
C13 0.034(3) 0.041(3) 0.022(2) -0.002(2) 0.000(2) 0.002(2)
C8 0.037(3) 0.041(3) 0.024(2) -0.001(2) -0.001(2) -0.004(2)
C19 0.035(3) 0.037(3) 0.053(3) -0.005(3) 0.004(3) 0.002(3)
C30 0.029(3) 0.047(3) 0.044(3) -0.003(3) 0.001(2) -0.001(3)
C18 0.035(3) 0.039(3) 0.052(3) -0.006(3) 0.003(3) 0.005(3)
C28 0.035(3) 0.042(3) 0.047(3) 0.001(3) 0.010(2) -0.007(3)
C9 0.047(4) 0.051(4) 0.058(4) -0.021(3) 0.014(3) -0.018(3)
C10 0.045(4) 0.061(4) 0.072(4) -0.023(3) 0.019(3) -0.016(3)
C7 0.051(4) 0.043(3) 0.051(3) -0.012(3) 0.016(3) -0.011(3)
C6 0.072(5) 0.040(3) 0.067(4) -0.014(3) 0.020(4) -0.014(3)
C1 0.045(4) 0.076(5) 0.089(5) -0.019(4) 0.012(4) -0.021(4)
C24 0.046(4) 0.048(4) 0.105(6) 0.003(4) -0.003(4) -0.009(3)
C31 0.030(3) 0.034(3) 0.039(3) 0.001(2) 0.001(2) -0.009(2)
C21 0.030(3) 0.038(3) 0.037(3) -0.001(2) 0.000(2) 0.005(2)
C27 0.028(3) 0.053(3) 0.032(3) -0.005(2) 0.003(2) -0.004(3)
C5 0.048(3) 0.050(4) 0.034(3) -0.001(2) 0.006(2) -0.017(3)
C20 0.026(3) 0.049(3) 0.046(3) -0.009(3) -0.003(2) -0.003(3)
C29 0.034(3) 0.042(3) 0.042(3) 0.002(2) 0.000(2) 0.001(3)
C33 0.059(4) 0.057(4) 0.091(5) 0.010(4) 0.009(4) 0.019(4)
C35 0.073(5) 0.096(6) 0.057(4) 0.024(4) 0.000(4) 0.014(4)
C3 0.101(6) 0.123(7) 0.064(5) -0.040(5) 0.015(4) -0.070(6)
C34 0.062(5) 0.073(5) 0.134(8) 0.054(5) 0.005(5) -0.010(4)
C23 0.102(7) 0.096(6) 0.109(7) -0.061(6) 0.019(5) -0.034(5)
C2 0.079(6) 0.078(5) 0.116(7) 0.046(5) 0.013(5) -0.011(4)
C25 0.076(6) 0.051(5) 0.37(2) -0.060(8) -0.070(9) 0.015(5)
I77 0.064(2) 0.079(3) 0.298(10) -0.066(4) 0.006(4) 0.0074(19)
I79 0.16(2) 0.110(15) 0.130(17) -0.005(11) 0.029(13) 0.029(13)
I80 0.173(9) 0.282(14) 0.169(9) -0.040(8) -0.005(7) 0.086(9)

loop_
_atom_type_symbol
_atom_type_description
_atom_type_scat_dispersion_real
_atom_type_scat_dispersion_imag
_atom_type_scat_source
C C 0.0033 0.0016 'International Tables Vol C Tables 4.2.6.8 and 6.1.1.4'
H H 0.0000 0.0000 'International Tables Vol C Tables 4.2.6.8 and 6.1.1.4'
I I -0.4742 1.8119 'International Tables Vol C Tables 4.2.6.8 and 6.1.1.4'
N N 0.0061 0.0033 'International Tables Vol C Tables 4.2.6.8 and 6.1.1.4'
O O 0.0106 0.0060 'International Tables Vol C Tables 4.2.6.8 and 6.1.1.4'

loop_
_exptl_crystal_face_index_h
_exptl_crystal_face_index_k
_exptl_crystal_face_index_l
_exptl_crystal_face_perp_dist
3 36 -13 0.0252
-3 -36 13 0.0252
-19 -2 -8 0.1368
19 2 8 0.1368
6 -22 -21 0.0288
-6 22 21 0.0288

loop_
_geom_angle_atom_site_label_1
_geom_angle_atom_site_label_2
_geom_angle_atom_site_label_3
_geom_angle
C64 N67 C69 110.2(4)
C64 N67 C68 109.0(4)
C68 N67 C69 109.1(5)
C70 N67 C64 113.0(4)
C70 N67 C69 106.6(5)
C70 N67 C68 108.8(5)
C46 N50 H50 128(4)
C46 N50 C49 109.3(4)
C49 N50 H50 123(4)
C58 N57 C60 107.4(5)
C58 N57 C59 108.9(5)
C59 N57 C60 107.8(5)
C54 N57 C60 110.0(4)
C54 N57 C58 112.7(4)
C54 N57 C59 109.8(4)
C40 N39 C36 108.7(4)
C40 N39 C38 112.1(4)
C36 N39 C38 106.7(4)
C37 N39 C40 110.9(4)
C37 N39 C36 110.1(4)
C37 N39 C38 108.3(4)
C46 N47 C48 106.7(4)
C62 C61 C49 123.1(4)
C66 C61 C49 119.4(4)
C66 C61 C62 117.4(5)
C42 C43 C46 121.5(5)
C42 C43 C44 119.2(5)
C44 C43 C46 119.3(5)
C45 C40 N39 120.6(5)
C45 C40 C41 120.9(5)
C41 C40 N39 118.5(4)
N50 C46 C43 120.8(4)
N47 C46 N50 116.6(4)
N47 C46 C43 122.4(5)
C63 C64 N67 119.3(4)
C63 C64 C65 120.6(5)
C65 C64 N67 120.1(5)
N50 C49 C61 114.3(4)
N50 C49 H49 108.6
N50 C49 C48 100.6(4)
C61 C49 H49 108.6
C61 C49 C48 115.7(4)
C48 C49 H49 108.6
C43 C42 H42 119.8
C43 C42 C41 120.3(5)
C41 C42 H42 119.8
C43 C44 H44 119.7
C43 C44 C45 120.7(5)
C45 C44 H44 119.7
C52 C51 C48 123.5(4)
C52 C51 C56 116.8(5)
C56 C51 C48 119.5(5)
C40 C45 C44 119.5(5)
C40 C45 H45 120.3
C44 C45 H45 120.3
C64 C63 H63 119.9
C62 C63 C64 120.3(5)
C62 C63 H63 119.9
N47 C48 C49 104.1(3)
N47 C48 C51 112.2(4)
N47 C48 H48 107.8
C49 C48 H48 107.8
C51 C48 C49 116.8(4)
C51 C48 H48 107.8
C61 C62 H62 119.4
C63 C62 C61 121.1(5)
C63 C62 H62 119.4
C64 C65 H65 120.8
C64 C65 C66 118.4(5)
C66 C65 H65 120.8
C51 C52 H52 118.9
C51 C52 C53 122.2(5)
C53 C52 H52 118.9
C51 C56 H56 119.0
C55 C56 C51 122.0(5)
C55 C56 H56 119.0
C52 C53 H53 120.3
C52 C53 C54 119.4(5)
C54 C53 H53 120.3
N67 C69 H69A 109.5
N67 C69 H69B 109.5
N67 C69 H69C 109.5
H69A C69 H69B 109.5
H69A C69 H69C 109.5
H69B C69 H69C 109.5
N39 C36 H36A 109.5
N39 C36 H36B 109.5
N39 C36 H36C 109.5
H36A C36 H36B 109.5
H36A C36 H36C 109.5
H36B C36 H36C 109.5
N39 C37 H37A 109.5
N39 C37 H37B 109.5
N39 C37 H37C 109.5
H37A C37 H37B 109.5
H37A C37 H37C 109.5
H37B C37 H37C 109.5
N39 C38 H38A 109.5
N39 C38 H38B 109.5
N39 C38 H38C 109.5
H38A C38 H38B 109.5
H38A C38 H38C 109.5
H38B C38 H38C 109.5
N67 C68 H68A 109.5
N67 C68 H68B 109.5
N67 C68 H68C 109.5
H68A C68 H68B 109.5
H68A C68 H68C 109.5
H68B C68 H68C 109.5
N57 C60 H60A 109.5
N57 C60 H60B 109.5
N57 C60 H60C 109.5
H60A C60 H60B 109.5
H60A C60 H60C 109.5
H60B C60 H60C 109.5
N67 C70 H70A 109.5
N67 C70 H70B 109.5
N67 C70 H70C 109.5
H70A C70 H70B 109.5
H70A C70 H70C 109.5
H70B C70 H70C 109.5
N57 C58 H58A 109.5
N57 C58 H58B 109.5
N57 C58 H58C 109.5
H58A C58 H58B 109.5
H58A C58 H58C 109.5
H58B C58 H58C 109.5
N57 C59 H59A 109.5
N57 C59 H59B 109.5
N57 C59 H59C 109.5
H59A C59 H59B 109.5
H59A C59 H59C 109.5
H59B C59 H59C 109.5
C61 C66 C65 122.1(5)
C61 C66 H66 118.9
C65 C66 H66 118.9
C53 C54 N57 121.4(5)
C55 C54 N57 118.8(4)
C55 C54 C53 119.8(5)
C40 C41 H41 120.3
C42 C41 C40 119.4(5)
C42 C41 H41 120.3
C56 C55 C54 119.8(5)
C56 C55 H55 120.1
C54 C55 H55 120.1
C11 N12 C13 104.7(4)
C1 N4 C2 107.3(5)
C5 N4 C1 112.8(5)
C5 N4 C2 106.8(5)
C3 N4 C1 109.4(6)
C3 N4 C5 112.2(5)
C3 N4 C2 108.1(6)
C29 N32 C33 109.2(5)
C29 N32 C35 109.5(5)
C35 N32 C33 108.8(5)
C34 N32 C29 112.5(5)
C34 N32 C33 109.0(6)
C34 N32 C35 107.7(6)
C19 N22 C24 112.2(5)
C19 N22 C23 107.2(5)
C24 N22 C23 106.0(5)
C25 N22 C19 113.6(6)
C25 N22 C24 110.1(7)
C25 N22 C23 107.2(8)
C14 N15 H15 123(4)
C11 N15 H15 121(4)
C11 N15 C14 106.9(4)
N15 C14 H14 110.1
N15 C14 C26 112.5(4)
N15 C14 C13 98.6(4)
C26 C14 H14 110.1
C26 C14 C13 114.9(4)
C13 C14 H14 110.1
C31 C26 C14 123.3(4)
C27 C26 C14 118.4(4)
C27 C26 C31 118.2(5)
C17 C16 C13 121.8(5)
C21 C16 C17 118.7(5)
C21 C16 C13 119.5(5)
N12 C11 N15 116.3(4)
N12 C11 C8 123.1(4)
N15 C11 C8 120.6(4)
C16 C17 H17 119.2
C18 C17 C16 121.6(5)
C18 C17 H17 119.2
N12 C13 C14 103.9(4)
N12 C13 C16 114.0(4)
N12 C13 H13 106.9
C14 C13 H13 106.9
C16 C13 C14 117.5(4)
C16 C13 H13 106.9
C9 C8 C11 120.6(5)
C7 C8 C11 120.9(5)
C7 C8 C9 118.5(5)
C18 C19 N22 121.0(5)
C20 C19 N22 118.4(5)
C20 C19 C18 120.5(5)
C31 C30 H30 119.9
C31 C30 C29 120.3(5)
C29 C30 H30 119.9
C17 C18 C19 118.9(5)
C17 C18 H18 120.5
C19 C18 H18 120.5
C27 C28 H28 120.7
C29 C28 H28 120.7
C29 C28 C27 118.7(5)
C8 C9 H9 119.5
C10 C9 C8 121.0(5)
C10 C9 H9 119.5
C9 C10 H10 119.8
C9 C10 C5 120.4(5)
C5 C10 H10 119.8
C8 C7 H7 119.1
C8 C7 C6 121.8(5)
C6 C7 H7 119.1
C7 C6 H6 120.2
C7 C6 C5 119.5(5)
C5 C6 H6 120.2
N4 C1 H1A 109.5
N4 C1 H1B 109.5
N4 C1 H1C 109.5
H1A C1 H1B 109.5
H1A C1 H1C 109.5
H1B C1 H1C 109.5
N22 C24 H24A 109.5
N22 C24 H24B 109.5
N22 C24 H24C 109.5
H24A C24 H24B 109.5
H24A C24 H24C 109.5
H24B C24 H24C 109.5
C26 C31 H31 119.5
C30 C31 C26 120.9(5)
C30 C31 H31 119.5
C16 C21 H21 119.4
C16 C21 C20 121.2(5)
C20 C21 H21 119.4
C26 C27 C28 121.6(5)
C26 C27 H27 119.2
C28 C27 H27 119.2
C10 C5 N4 122.4(5)
C10 C5 C6 118.8(5)
C6 C5 N4 118.7(5)
C19 C20 C21 119.1(5)
C19 C20 H20 120.5
C21 C20 H20 120.5
C30 C29 N32 119.5(5)
C30 C29 C28 120.3(5)
C28 C29 N32 120.2(5)
N32 C33 H33A 109.5
N32 C33 H33B 109.5
N32 C33 H33C 109.5
H33A C33 H33B 109.5
H33A C33 H33C 109.5
H33B C33 H33C 109.5
N32 C35 H35A 109.5
N32 C35 H35B 109.5
N32 C35 H35C 109.5
H35A C35 H35B 109.5
H35A C35 H35C 109.5
H35B C35 H35C 109.5
N4 C3 H3A 109.5
N4 C3 H3B 109.5
N4 C3 H3C 109.5
H3A C3 H3B 109.5
H3A C3 H3C 109.5
H3B C3 H3C 109.5
N32 C34 H34A 109.5
N32 C34 H34B 109.5
N32 C34 H34C 109.5
H34A C34 H34B 109.5
H34A C34 H34C 109.5
H34B C34 H34C 109.5
N22 C23 H23A 109.5
N22 C23 H23B 109.5
N22 C23 H23C 109.5
H23A C23 H23B 109.5
H23A C23 H23C 109.5
H23B C23 H23C 109.5
N4 C2 H2A 109.5
N4 C2 H2B 109.5
N4 C2 H2C 109.5
H2A C2 H2B 109.5
H2A C2 H2C 109.5
H2B C2 H2C 109.5
N22 C25 H25A 109.5
N22 C25 H25B 109.5
N22 C25 H25C 109.5
H25A C25 H25B 109.5
H25A C25 H25C 109.5
H25B C25 H25C 109.5

loop_
_geom_bond_atom_site_label_1
_geom_bond_atom_site_label_2
_geom_bond_distance
I78 I77 1.101(13)
N67 C64 1.498(6)
N67 C69 1.515(7)
N67 C68 1.502(7)
N67 C70 1.497(7)
N50 H50 0.75(4)
N50 C46 1.345(7)
N50 C49 1.455(6)
N57 C60 1.514(8)
N57 C58 1.499(8)
N57 C59 1.503(7)
N57 C54 1.489(7)
N39 C40 1.500(6)
N39 C36 1.511(6)
N39 C37 1.492(7)
N39 C38 1.512(7)
N47 C46 1.297(6)
N47 C48 1.494(6)
C61 C49 1.492(7)
C61 C62 1.409(7)
C61 C66 1.375(7)
C43 C46 1.483(7)
C43 C42 1.381(7)
C43 C44 1.381(7)
C40 C45 1.351(7)
C40 C41 1.392(7)
C64 C63 1.379(7)
C64 C65 1.382(7)
C49 H49 0.9800
C49 C48 1.585(7)
C42 H42 0.9300
C42 C41 1.391(7)
C44 H44 0.9300
C44 C45 1.404(7)
C51 C48 1.501(7)
C51 C52 1.382(7)
C51 C56 1.406(7)
C45 H45 0.9300
C63 H63 0.9300
C63 C62 1.368(7)
C48 H48 0.9800
C62 H62 0.9300
C65 H65 0.9300
C65 C66 1.404(8)
C52 H52 0.9300
C52 C53 1.382(8)
C56 H56 0.9300
C56 C55 1.367(7)
C53 H53 0.9300
C53 C54 1.390(7)
C69 H69A 0.9600
C69 H69B 0.9600
C69 H69C 0.9600
C36 H36A 0.9600
C36 H36B 0.9600
C36 H36C 0.9600
C37 H37A 0.9600
C37 H37B 0.9600
C37 H37C 0.9600
C38 H38A 0.9600
C38 H38B 0.9600
C38 H38C 0.9600
C68 H68A 0.9600
C68 H68B 0.9600
C68 H68C 0.9600
C60 H60A 0.9600
C60 H60B 0.9600
C60 H60C 0.9600
C70 H70A 0.9600
C70 H70B 0.9600
C70 H70C 0.9600
C58 H58A 0.9600
C58 H58B 0.9600
C58 H58C 0.9600
C59 H59A 0.9600
C59 H59B 0.9600
C59 H59C 0.9600
C66 H66 0.9300
C54 C55 1.384(7)
C41 H41 0.9300
C55 H55 0.9300
N12 C11 1.304(6)
N12 C13 1.479(6)
N4 C1 1.506(8)
N4 C5 1.468(7)
N4 C3 1.463(8)
N4 C2 1.507(9)
N32 C29 1.501(7)
N32 C33 1.504(8)
N32 C35 1.504(9)
N32 C34 1.497(8)
N22 C19 1.478(7)
N22 C24 1.480(8)
N22 C23 1.577(10)
N22 C25 1.460(10)
N15 H15 0.75(4)
N15 C14 1.461(6)
N15 C11 1.359(6)
C14 H14 0.9800
C14 C26 1.529(7)
C14 C13 1.564(6)
C26 C31 1.387(7)
C26 C27 1.382(7)
C16 C17 1.391(7)
C16 C13 1.495(7)
C16 C21 1.381(7)
C11 C8 1.481(7)
C17 H17 0.9300
C17 C18 1.375(7)
C13 H13 0.9800
C8 C9 1.389(7)
C8 C7 1.362(7)
C19 C18 1.412(8)
C19 C20 1.375(8)
C30 H30 0.9300
C30 C31 1.372(7)
C30 C29 1.374(7)
C18 H18 0.9300
C28 H28 0.9300
C28 C27 1.388(8)
C28 C29 1.387(7)
C9 H9 0.9300
C9 C10 1.372(8)
C10 H10 0.9300
C10 C5 1.382(8)
C7 H7 0.9300
C7 C6 1.381(8)
C6 H6 0.9300
C6 C5 1.399(8)
C1 H1A 0.9600
C1 H1B 0.9600
C1 H1C 0.9600
C24 H24A 0.9600
C24 H24B 0.9600
C24 H24C 0.9600
C31 H31 0.9300
C21 H21 0.9300
C21 C20 1.403(7)
C27 H27 0.9300
C20 H20 0.9300
C33 H33A 0.9600
C33 H33B 0.9600
C33 H33C 0.9600
C35 H35A 0.9600
C35 H35B 0.9600
C35 H35C 0.9600
C3 H3A 0.9600
C3 H3B 0.9600
C3 H3C 0.9600
C34 H34A 0.9600
C34 H34B 0.9600
C34 H34C 0.9600
C23 H23A 0.9600
C23 H23B 0.9600
C23 H23C 0.9600
C2 H2A 0.9600
C2 H2B 0.9600
C2 H2C 0.9600
C25 H25A 0.9600
C25 H25B 0.9600
C25 H25C 0.9600

loop_
_exptl_oxdiff_crystal_face_indexfrac_h
_exptl_oxdiff_crystal_face_indexfrac_k
_exptl_oxdiff_crystal_face_indexfrac_l
_exptl_oxdiff_crystal_face_x
_exptl_oxdiff_crystal_face_y
_exptl_oxdiff_crystal_face_z
3.0170 36.0422 -12.9906 0.8384 -0.5287 -0.0220
-3.0170 -36.0422 12.9906 -0.8384 0.5287 0.0220
-19.0185 -2.0383 -8.0044 -0.0004 -0.0025 1.0120
19.0185 2.0383 8.0044 0.0004 0.0025 -1.0120
6.0226 -22.0040 -20.9848 0.5274 0.8424 0.0024
-6.0226 22.0040 20.9848 -0.5274 -0.8424 -0.0024
